data_1548028
loop_
_publ_author_name
'Elizabeth P. Wildman'
'Gabor Balazs'
'Ashley J. Wooles'
'Manfred Scheer'
'Stephen T. Liddle'

_publ_section_title
;
 Thorium-phosphorus triamidoamine complexes containing Th-P single- and
 multiple-bond interactions
;
_journal_name_full 'Nature Communications'
_journal_page_first 12884
_journal_paper_doi 10.1038/ncomms12884
_journal_volume 7
_journal_year 2016
_chemical_formula_moiety 'C33 H76 N4 P Si3 Th, C16 H32 Na O8, C7 H8'
_chemical_formula_sum 'C56 H116 N4 Na O8 P Si3 Th'
_chemical_formula_weight 1343.79
_space_group_crystal_system orthorhombic
_space_group_IT_number 19
_space_group_name_Hall 'P 2ac 2ab'
_space_group_name_H-M_alt 'P 21 21 21'
_symmetry_space_group_name_Hall 'P 2ac 2ab'
_symmetry_space_group_name_H-M 'P 21 21 21'
_atom_sites_solution_hydrogens mixed
_atom_sites_solution_primary direct
_atom_sites_solution_secondary difmap
_cell_angle_alpha 90
_cell_angle_beta 90
_cell_angle_gamma 90
_cell_formula_units_Z 4
_cell_length_a 13.5631(5)
_cell_length_b 21.2452(7)
_cell_length_c 23.4879(8)
_cell_measurement_reflns_used 12242
_cell_measurement_temperature 150(2)
_cell_measurement_theta_max 28.4910
_cell_measurement_theta_min 3.5970
_cell_volume 6768.1(4)
_computing_cell_refinement 'CrysAlisPro 1.171.38.41q (Rigaku OD, 2015)'
_computing_data_collection 'CrysAlisPro 1.171.38.41q (Rigaku OD, 2015)'
_computing_data_reduction 'CrysAlisPro 1.171.38.41q (Rigaku OD, 2015)'
_computing_molecular_graphics 'Olex2 (Dolomanov et al., 2009)'
_computing_publication_material 'Olex2 (Dolomanov et al., 2009)'
_computing_structure_refinement 'ShelXL (Sheldrick, 2015)'
_computing_structure_solution 'ShelXT (Sheldrick, 2015)'
_diffrn_ambient_environment N~2~
_diffrn_ambient_temperature 150(2)
_diffrn_detector 'CCD plate'
_diffrn_detector_area_resol_mean 8.0714
_diffrn_detector_type Eos
_diffrn_measured_fraction_theta_full 0.997
_diffrn_measured_fraction_theta_max 0.895
_diffrn_measurement_details
;
List of Runs (angles in degrees, time in seconds):

  # Type    Start    End  Width  t~exp~   \w     \q     \k     \f   Frames
--------------------------------------------------------------------------
  1  \w    -10.00  88.00   1.00   75.00    --   18.86  77.00  60.00   98
  2  \w    -22.00  28.00   1.00   75.00    --   18.86 -19.00  90.00   50
  3  \w     17.00  43.00   1.00   75.00    --   18.86  57.00 -30.00   26
  4  \w    -43.00  46.00   1.00   75.00    --   18.86 -77.00 -60.00   89
;
_diffrn_measurement_device 'four-circle diffractometer'
_diffrn_measurement_device_type 'SuperNova, Single source at offset, Eos'
_diffrn_measurement_method '\w scans'
_diffrn_orient_matrix_type 'CrysAlisPro convention (1999,Acta A55,543-557)'
_diffrn_orient_matrix_UB_11 -0.0034392000
_diffrn_orient_matrix_UB_12 -0.0324128000
_diffrn_orient_matrix_UB_13 0.0069398000
_diffrn_orient_matrix_UB_21 -0.0017126000
_diffrn_orient_matrix_UB_22 0.0077442000
_diffrn_orient_matrix_UB_23 0.0293616000
_diffrn_orient_matrix_UB_31 -0.0521584000
_diffrn_orient_matrix_UB_32 0.0018894000
_diffrn_orient_matrix_UB_33 -0.0014159000
_diffrn_radiation_monochromator mirror
_diffrn_radiation_probe x-ray
_diffrn_radiation_type MoK\a
_diffrn_radiation_wavelength 0.71073
_diffrn_reflns_av_R_equivalents 0.0496
_diffrn_reflns_av_unetI/netI 0.0713
_diffrn_reflns_Laue_measured_fraction_full 0.997
_diffrn_reflns_Laue_measured_fraction_max 0.895
_diffrn_reflns_limit_h_max 18
_diffrn_reflns_limit_h_min -17
_diffrn_reflns_limit_k_max 27
_diffrn_reflns_limit_k_min -25
_diffrn_reflns_limit_l_max 31
_diffrn_reflns_limit_l_min -30
_diffrn_reflns_number 37272
_diffrn_reflns_point_group_measured_fraction_full 0.969
_diffrn_reflns_point_group_measured_fraction_max 0.831
_diffrn_reflns_theta_full 26.000
_diffrn_reflns_theta_max 29.196
_diffrn_reflns_theta_min 3.270
_diffrn_source 'micro-focus sealed X-ray tube'
_diffrn_source_type 'SuperNova (Mo) X-ray Source'
_exptl_absorpt_coefficient_mu 2.335
_exptl_absorpt_correction_T_max 0.902
_exptl_absorpt_correction_T_min 0.730
_exptl_absorpt_correction_type gaussian
_exptl_absorpt_process_details
;
CrysAlisPro 1.171.38.41q (Rigaku Oxford Diffraction, 2015)
Numerical absorption correction based on gaussian integration over
			a multifaceted crystal model
Empirical absorption correction using spherical harmonics,
 implemented in SCALE3 ABSPACK scaling algorithm.
;
_exptl_crystal_colour 'clear yellow'
_exptl_crystal_colour_lustre clear
_exptl_crystal_colour_primary yellow
_exptl_crystal_density_diffrn 1.319
_exptl_crystal_description plate
_exptl_crystal_F_000 2808
_exptl_crystal_size_max 0.221
_exptl_crystal_size_mid 0.125
_exptl_crystal_size_min 0.054
_refine_diff_density_max 1.445
_refine_diff_density_min -0.887
_refine_diff_density_rms 0.102
_refine_ls_abs_structure_details
;
 Flack x determined using 4803 quotients [(I+)-(I-)]/[(I+)+(I-)]
 (Parsons, Flack and Wagner, Acta Cryst. B69 (2013) 249-259).
;
_refine_ls_abs_structure_Flack -0.017(3)
_refine_ls_extinction_coef .
_refine_ls_extinction_method none
_refine_ls_goodness_of_fit_ref 1.010
_refine_ls_hydrogen_treatment mixed
_refine_ls_matrix_type full
_refine_ls_number_parameters 690
_refine_ls_number_reflns 15240
_refine_ls_number_restraints 2
_refine_ls_restrained_S_all 1.010
_refine_ls_R_factor_all 0.0510
_refine_ls_R_factor_gt 0.0377
_refine_ls_shift/su_max 0.004
_refine_ls_shift/su_mean 0.000
_refine_ls_structure_factor_coef Fsqd
_refine_ls_weighting_details 'w=1/[\s^2^(Fo^2^)+(0.0199P)^2^] where P=(Fo^2^+2Fc^2^)/3'
_refine_ls_weighting_scheme calc
_refine_ls_wR_factor_gt 0.0621
_refine_ls_wR_factor_ref 0.0659
_reflns_Friedel_coverage 0.708
_reflns_Friedel_fraction_full 0.935
_reflns_Friedel_fraction_max 0.754
_reflns_number_gt 13187
_reflns_number_total 15240
_reflns_threshold_expression 'I > 2\s(I)'
_cod_data_source_file ncomms12884-s4.cif
_cod_data_source_block 3
_cod_original_cell_volume 6768.0(4)
_cod_database_code 1548028
_chemical_oxdiff_formula 'Th Si6 N8 P Na C75 H168'
_chemical_oxdiff_usercomment 'astl for EW/STL'
_shelx_space_group_comment
;
The symmetry employed for this shelxl refinement is uniquely defined
by the following loop, which should always be used as a source of
symmetry information in preference to the above space-group names.
They are only intended as comments.
;
_reflns_odcompleteness_completeness 99.63
_reflns_odcompleteness_iscentric 1
_reflns_odcompleteness_theta 26.32
_olex2_refinement_description
;
1. Fixed Uiso
 At 1.2 times of:
  All C(H) groups, All C(H,H) groups
 At 1.5 times of:
  All C(H,H,H) groups
2. Restrained distances
 P1-H1
 1.466 with sigma of 0.001
 Th1-H1
 2.58 with sigma of 0.001
3.a Ternary CH refined with riding coordinates:
 C1(H1A), C4(H4), C7(H7), C12(H12), C15(H15), C18(H18), C23(H23), C26(H26),
 C29(H29)
3.b Secondary CH2 refined with riding coordinates:
 C10(H10A,H10B), C11(H11A,H11B), C21(H21A,H21B), C22(H22A,H22B), C32(H32A,
 H32B), C33(H33A,H33B), C34(H34A,H34B), C35(H35A,H35B), C36(H36A,H36B),
 C37(H37A,H37B), C38(H38A,H38B), C39(H39A,H39B), C40(H40A,H40B), C41(H41A,H41B),
  C42(H42A,H42B), C43(H43A,H43B), C44(H44A,H44B), C45(H45A,H45B), C46(H46A,
 H46B), C47(H47A,H47B), C48(H48A,H48B), C49(H49A,H49B)
3.c Aromatic/amide H refined with riding coordinates:
 C52(H52), C56(H56), C53(H53), C55(H55), C54(H54)
3.d Idealised Me refined as rotating group:
 C2(H2A,H2B,H2C), C3(H3A,H3B,H3C), C5(H5A,H5B,H5C), C6(H6A,H6B,H6C), C8(H8A,
 H8B,H8C), C9(H9A,H9B,H9C), C13(H13A,H13B,H13C), C14(H14A,H14B,H14C), C16(H16A,
 H16B,H16C), C17(H17A,H17B,H17C), C19(H19A,H19B,H19C), C20(H20A,H20B,H20C),
 C24(H24A,H24B,H24C), C25(H25A,H25B,H25C), C27(H27A,H27B,H27C), C28(H28A,H28B,
 H28C), C30(H30A,H30B,H30C), C31(H31A,H31B,H31C), C50(H50A,H50B,H50C)
;
_olex2_exptl_crystal_mounting_method 'in fomblin on micromount'
_olex2_submission_special_instructions 'No special instructions were received'
_oxdiff_exptl_absorpt_empirical_details
;
Empirical correction (ABSPACK) includes:
- Absorption correction using spherical harmonics
- Frame scaling
- Detector area scaling
;
_oxdiff_exptl_absorpt_empirical_full_max 1.539
_oxdiff_exptl_absorpt_empirical_full_min 0.733

loop_
_space_group_symop_operation_xyz
'x, y, z'
'-x+1/2, -y, z+1/2'
'-x, y+1/2, -z+1/2'
'x+1/2, -y+1/2, -z'

loop_
_atom_site_label
_atom_site_type_symbol
_atom_site_fract_x
_atom_site_fract_y
_atom_site_fract_z
_atom_site_U_iso_or_equiv
_atom_site_adp_type
_atom_site_occupancy
_atom_site_site_symmetry_order
_atom_site_calc_flag
_atom_site_refinement_flags_posn
_atom_site_refinement_flags_adp
_atom_site_refinement_flags_occupancy
_atom_site_disorder_assembly
_atom_site_disorder_group
Th1 Th 0.77236(2) 0.64052(2) 0.80948(2) 0.01859(5) Uani 1 1 d D . . . .
P1 P 0.76473(15) 0.66940(8) 0.69506(8) 0.0387(4) Uani 1 1 d D . . . .
H1 H 0.834(2) 0.6181(13) 0.7075(2) 0.035(17) Uiso 1 1 d D . . . .
Si1 Si 1.05060(11) 0.64797(8) 0.81356(8) 0.0284(4) Uani 1 1 d . . . . .
Si2 Si 0.65585(12) 0.47981(7) 0.80059(8) 0.0238(4) Uani 1 1 d . . . . .
Si3 Si 0.61441(13) 0.77752(7) 0.84622(7) 0.0228(4) Uani 1 1 d . . . . .
N1 N 0.9373(3) 0.6228(2) 0.8376(2) 0.0236(12) Uani 1 1 d . . . . .
N2 N 0.6838(3) 0.54915(19) 0.8354(2) 0.0220(11) Uani 1 1 d . . . . .
N3 N 0.7091(4) 0.72686(19) 0.8615(2) 0.0227(12) Uani 1 1 d . . . . .
N4 N 0.7825(4) 0.61965(17) 0.92544(19) 0.0214(10) Uani 1 1 d . . . . .
C1 C 1.1099(5) 0.5875(3) 0.7636(3) 0.0440(19) Uani 1 1 d . . . . .
H1A H 1.1771 0.6034 0.7536 0.053 Uiso 1 1 calc R . . . .
C2 C 1.0516(6) 0.5803(3) 0.7076(3) 0.056(2) Uani 1 1 d . . . . .
H2A H 0.9824 0.5713 0.7163 0.084 Uiso 1 1 calc GR . . . .
H2B H 1.0795 0.5456 0.6853 0.084 Uiso 1 1 calc GR . . . .
H2C H 1.0560 0.6195 0.6857 0.084 Uiso 1 1 calc GR . . . .
C3 C 1.1229(6) 0.5233(3) 0.7921(4) 0.068(3) Uani 1 1 d . . . . .
H3A H 1.1626 0.5282 0.8267 0.102 Uiso 1 1 calc GR . . . .
H3B H 1.1564 0.4946 0.7658 0.102 Uiso 1 1 calc GR . . . .
H3C H 1.0581 0.5061 0.8021 0.102 Uiso 1 1 calc GR . . . .
C4 C 1.0334(5) 0.7224(3) 0.7696(3) 0.0327(16) Uani 1 1 d . . . . .
H4 H 0.9944 0.7096 0.7354 0.039 Uiso 1 1 calc R . . . .
C5 C 1.1326(5) 0.7475(3) 0.7467(3) 0.045(2) Uani 1 1 d . . . . .
H5A H 1.1756 0.7584 0.7787 0.067 Uiso 1 1 calc GR . . . .
H5B H 1.1208 0.7850 0.7234 0.067 Uiso 1 1 calc GR . . . .
H5C H 1.1643 0.7150 0.7234 0.067 Uiso 1 1 calc GR . . . .
C6 C 0.9745(5) 0.7752(3) 0.7982(3) 0.053(2) Uani 1 1 d . . . . .
H6A H 0.9087 0.7597 0.8082 0.080 Uiso 1 1 calc GR . . . .
H6B H 0.9684 0.8108 0.7720 0.080 Uiso 1 1 calc GR . . . .
H6C H 1.0088 0.7889 0.8328 0.080 Uiso 1 1 calc GR . . . .
C7 C 1.1389(5) 0.6607(4) 0.8758(4) 0.059(2) Uani 1 1 d . . . . .
H7 H 1.1263 0.6238 0.9012 0.071 Uiso 1 1 calc R . . . .
C8 C 1.1158(7) 0.7171(5) 0.9130(4) 0.079(3) Uani 1 1 d . . . . .
H8A H 1.1432 0.7552 0.8955 0.119 Uiso 1 1 calc GR . . . .
H8B H 1.1452 0.7110 0.9507 0.119 Uiso 1 1 calc GR . . . .
H8C H 1.0442 0.7215 0.9168 0.119 Uiso 1 1 calc GR . . . .
C9 C 1.2474(6) 0.6551(5) 0.8613(4) 0.097(3) Uani 1 1 d . . . . .
H9A H 1.2583 0.6172 0.8384 0.145 Uiso 1 1 calc GR . . . .
H9B H 1.2859 0.6523 0.8966 0.145 Uiso 1 1 calc GR . . . .
H9C H 1.2682 0.6923 0.8397 0.145 Uiso 1 1 calc GR . . . .
C10 C 0.9367(4) 0.5785(3) 0.8869(3) 0.0284(15) Uani 1 1 d . . . . .
H10A H 1.0053 0.5668 0.8966 0.034 Uiso 1 1 calc R . . . .
H10B H 0.9009 0.5396 0.8762 0.034 Uiso 1 1 calc R . . . .
C11 C 0.8874(4) 0.6081(3) 0.9384(3) 0.0242(14) Uani 1 1 d . . . . .
H11A H 0.8931 0.5795 0.9715 0.029 Uiso 1 1 calc R . . . .
H11B H 0.9205 0.6482 0.9479 0.029 Uiso 1 1 calc R . . . .
C12 C 0.6684(5) 0.4045(3) 0.8448(3) 0.0370(17) Uani 1 1 d . . . . .
H12 H 0.6864 0.3716 0.8162 0.044 Uiso 1 1 calc R . . . .
C13 C 0.7546(5) 0.4039(3) 0.8871(3) 0.047(2) Uani 1 1 d . . . . .
H13A H 0.8114 0.4256 0.8702 0.070 Uiso 1 1 calc GR . . . .
H13B H 0.7726 0.3603 0.8959 0.070 Uiso 1 1 calc GR . . . .
H13C H 0.7350 0.4255 0.9221 0.070 Uiso 1 1 calc GR . . . .
C14 C 0.5764(5) 0.3783(3) 0.8738(3) 0.045(2) Uani 1 1 d . . . . .
H14A H 0.5534 0.4080 0.9027 0.067 Uiso 1 1 calc GR . . . .
H14B H 0.5922 0.3379 0.8919 0.067 Uiso 1 1 calc GR . . . .
H14C H 0.5244 0.3719 0.8453 0.067 Uiso 1 1 calc GR . . . .
C15 C 0.7450(5) 0.4713(2) 0.7393(3) 0.0301(16) Uani 1 1 d . . . . .
H15 H 0.7388 0.5102 0.7157 0.036 Uiso 1 1 calc R . . . .
C16 C 0.8540(5) 0.4667(3) 0.7579(3) 0.045(2) Uani 1 1 d . . . . .
H16A H 0.8705 0.5027 0.7821 0.067 Uiso 1 1 calc GR . . . .
H16B H 0.8964 0.4668 0.7241 0.067 Uiso 1 1 calc GR . . . .
H16C H 0.8642 0.4276 0.7792 0.067 Uiso 1 1 calc GR . . . .
C17 C 0.7219(6) 0.4148(3) 0.6999(3) 0.0490(19) Uani 1 1 d . . . . .
H17A H 0.7302 0.3755 0.7212 0.074 Uiso 1 1 calc GR . . . .
H17B H 0.7669 0.4153 0.6673 0.074 Uiso 1 1 calc GR . . . .
H17C H 0.6537 0.4180 0.6864 0.074 Uiso 1 1 calc GR . . . .
C18 C 0.5259(5) 0.4793(3) 0.7704(3) 0.0297(15) Uani 1 1 d . . . . .
H18 H 0.5099 0.4345 0.7612 0.036 Uiso 1 1 calc R . . . .
C19 C 0.4479(4) 0.5017(3) 0.8124(3) 0.0391(16) Uani 1 1 d . . . . .
H19A H 0.4462 0.4732 0.8452 0.059 Uiso 1 1 calc GR . . . .
H19B H 0.3833 0.5019 0.7937 0.059 Uiso 1 1 calc GR . . . .
H19C H 0.4641 0.5443 0.8253 0.059 Uiso 1 1 calc GR . . . .
C20 C 0.5164(6) 0.5166(3) 0.7145(3) 0.044(2) Uani 1 1 d . . . . .
H20A H 0.5362 0.5604 0.7209 0.067 Uiso 1 1 calc GR . . . .
H20B H 0.4478 0.5154 0.7014 0.067 Uiso 1 1 calc GR . . . .
H20C H 0.5591 0.4977 0.6855 0.067 Uiso 1 1 calc GR . . . .
C21 C 0.6416(4) 0.5559(3) 0.8933(3) 0.0265(15) Uani 1 1 d . . . . .
H21A H 0.6017 0.5182 0.9023 0.032 Uiso 1 1 calc R . . . .
H21B H 0.5972 0.5929 0.8941 0.032 Uiso 1 1 calc R . . . .
C22 C 0.7211(5) 0.5639(2) 0.9380(2) 0.0274(13) Uani 1 1 d . . . . .
H22A H 0.6902 0.5688 0.9759 0.033 Uiso 1 1 calc R . . . .
H22B H 0.7632 0.5259 0.9389 0.033 Uiso 1 1 calc R . . . .
C23 C 0.6590(4) 0.8573(3) 0.8201(2) 0.0300(14) Uani 1 1 d . . . . .
H23 H 0.6007 0.8860 0.8190 0.036 Uiso 1 1 calc R . . . .
C24 C 0.7346(7) 0.8862(3) 0.8605(3) 0.056(2) Uani 1 1 d . . . . .
H24A H 0.7073 0.8876 0.8991 0.084 Uiso 1 1 calc GR . . . .
H24B H 0.7505 0.9290 0.8479 0.084 Uiso 1 1 calc GR . . . .
H24C H 0.7946 0.8605 0.8604 0.084 Uiso 1 1 calc GR . . . .
C25 C 0.7022(5) 0.8543(3) 0.7599(3) 0.0438(19) Uani 1 1 d . . . . .
H25A H 0.7611 0.8276 0.7600 0.066 Uiso 1 1 calc GR . . . .
H25B H 0.7201 0.8968 0.7475 0.066 Uiso 1 1 calc GR . . . .
H25C H 0.6531 0.8367 0.7338 0.066 Uiso 1 1 calc GR . . . .
C26 C 0.5384(5) 0.7953(3) 0.9125(3) 0.0295(15) Uani 1 1 d . . . . .
H26 H 0.5868 0.8069 0.9428 0.035 Uiso 1 1 calc R . . . .
C27 C 0.4689(5) 0.8517(3) 0.9067(3) 0.0492(19) Uani 1 1 d . . . . .
H27A H 0.5065 0.8887 0.8946 0.074 Uiso 1 1 calc GR . . . .
H27B H 0.4376 0.8602 0.9435 0.074 Uiso 1 1 calc GR . . . .
H27C H 0.4180 0.8422 0.8784 0.074 Uiso 1 1 calc GR . . . .
C28 C 0.4795(5) 0.7398(3) 0.9361(3) 0.0452(19) Uani 1 1 d . . . . .
H28A H 0.4216 0.7324 0.9120 0.068 Uiso 1 1 calc GR . . . .
H28B H 0.4581 0.7494 0.9750 0.068 Uiso 1 1 calc GR . . . .
H28C H 0.5211 0.7021 0.9363 0.068 Uiso 1 1 calc GR . . . .
C29 C 0.5394(4) 0.7417(2) 0.7863(3) 0.0251(14) Uani 1 1 d . . . . .
H29 H 0.5843 0.7393 0.7526 0.030 Uiso 1 1 calc R . . . .
C30 C 0.4516(5) 0.7827(3) 0.7682(3) 0.0424(19) Uani 1 1 d . . . . .
H30A H 0.3983 0.7783 0.7961 0.064 Uiso 1 1 calc GR . . . .
H30B H 0.4281 0.7691 0.7307 0.064 Uiso 1 1 calc GR . . . .
H30C H 0.4724 0.8268 0.7663 0.064 Uiso 1 1 calc GR . . . .
C31 C 0.5025(5) 0.6747(3) 0.7969(3) 0.0338(18) Uani 1 1 d . . . . .
H31A H 0.5589 0.6467 0.8028 0.051 Uiso 1 1 calc GR . . . .
H31B H 0.4645 0.6604 0.7638 0.051 Uiso 1 1 calc GR . . . .
H31C H 0.4603 0.6742 0.8307 0.051 Uiso 1 1 calc GR . . . .
C32 C 0.7623(5) 0.7341(2) 0.9159(2) 0.0294(14) Uani 1 1 d . . . . .
H32A H 0.7391 0.7726 0.9355 0.035 Uiso 1 1 calc R . . . .
H32B H 0.8337 0.7389 0.9084 0.035 Uiso 1 1 calc R . . . .
C33 C 0.7453(5) 0.6771(2) 0.9542(2) 0.0288(16) Uani 1 1 d . . . . .
H33A H 0.7802 0.6831 0.9909 0.035 Uiso 1 1 calc R . . . .
H33B H 0.6740 0.6725 0.9623 0.035 Uiso 1 1 calc R . . . .
Na1 Na 0.38475(16) 0.65522(9) 0.49682(10) 0.0240(5) Uani 1 1 d . . . . .
O1 O 0.3183(3) 0.66613(17) 0.59366(17) 0.0258(10) Uani 1 1 d . . . . .
O5 O 0.4027(3) 0.77272(17) 0.49026(18) 0.0264(10) Uani 1 1 d . . . . .
O7 O 0.3172(3) 0.61859(16) 0.40547(18) 0.0260(10) Uani 1 1 d . . . . .
O2 O 0.5189(3) 0.65994(16) 0.56820(18) 0.0260(10) Uani 1 1 d . . . . .
O6 O 0.4969(3) 0.68518(18) 0.41901(18) 0.0273(10) Uani 1 1 d . . . . .
O3 O 0.4862(3) 0.55489(18) 0.49817(18) 0.0294(10) Uani 1 1 d . . . . .
O4 O 0.2830(3) 0.56201(16) 0.52466(17) 0.0290(10) Uani 1 1 d . . . . .
O8 O 0.2246(3) 0.70551(15) 0.47780(16) 0.0248(8) Uani 1 1 d . . . . .
C34 C 0.2528(5) 0.5602(3) 0.5822(3) 0.0342(17) Uani 1 1 d . . . . .
H34A H 0.3053 0.5415 0.6061 0.041 Uiso 1 1 calc R . . . .
H34B H 0.1925 0.5343 0.5861 0.041 Uiso 1 1 calc R . . . .
C35 C 0.2325(5) 0.6269(2) 0.6006(3) 0.0329(14) Uani 1 1 d . . . . .
H35A H 0.1775 0.6442 0.5778 0.039 Uiso 1 1 calc R . . . .
H35B H 0.2122 0.6271 0.6411 0.039 Uiso 1 1 calc R . . . .
C36 C 0.3878(5) 0.6601(3) 0.6387(3) 0.0327(16) Uani 1 1 d . . . . .
H36A H 0.3980 0.6151 0.6480 0.039 Uiso 1 1 calc R . . . .
H36B H 0.3634 0.6819 0.6732 0.039 Uiso 1 1 calc R . . . .
C37 C 0.4828(5) 0.6891(3) 0.6190(3) 0.0316(16) Uani 1 1 d . . . . .
H37A H 0.4724 0.7346 0.6118 0.038 Uiso 1 1 calc R . . . .
H37B H 0.5329 0.6850 0.6495 0.038 Uiso 1 1 calc R . . . .
C38 C 0.5725(5) 0.6030(3) 0.5785(3) 0.0341(16) Uani 1 1 d . . . . .
H38A H 0.5373 0.5766 0.6067 0.041 Uiso 1 1 calc R . . . .
H38B H 0.6389 0.6127 0.5936 0.041 Uiso 1 1 calc R . . . .
C39 C 0.5807(5) 0.5690(3) 0.5228(3) 0.0348(16) Uani 1 1 d . . . . .
H39A H 0.6189 0.5952 0.4958 0.042 Uiso 1 1 calc R . . . .
H39B H 0.6174 0.5292 0.5287 0.042 Uiso 1 1 calc R . . . .
C40 C 0.4376(5) 0.5034(3) 0.5233(3) 0.0377(18) Uani 1 1 d . . . . .
H40A H 0.4422 0.5060 0.5653 0.045 Uiso 1 1 calc R . . . .
H40B H 0.4682 0.4635 0.5108 0.045 Uiso 1 1 calc R . . . .
C41 C 0.3315(5) 0.5057(3) 0.5050(3) 0.0353(16) Uani 1 1 d . . . . .
H41A H 0.3280 0.5039 0.4629 0.042 Uiso 1 1 calc R . . . .
H41B H 0.2965 0.4684 0.5202 0.042 Uiso 1 1 calc R . . . .
C42 C 0.2134(5) 0.6302(3) 0.4042(3) 0.0312(16) Uani 1 1 d . . . . .
H42A H 0.1798 0.6007 0.4304 0.037 Uiso 1 1 calc R . . . .
H42B H 0.1882 0.6224 0.3653 0.037 Uiso 1 1 calc R . . . .
C43 C 0.1896(5) 0.6966(3) 0.4212(3) 0.0319(15) Uani 1 1 d . . . . .
H43A H 0.2221 0.7267 0.3951 0.038 Uiso 1 1 calc R . . . .
H43B H 0.1176 0.7037 0.4196 0.038 Uiso 1 1 calc R . . . .
C44 C 0.2295(5) 0.7699(2) 0.4959(3) 0.0274(13) Uani 1 1 d . . . . .
H44A H 0.2335 0.7713 0.5379 0.033 Uiso 1 1 calc R . . . .
H44B H 0.1681 0.7917 0.4843 0.033 Uiso 1 1 calc R . . . .
C45 C 0.3160(4) 0.8043(2) 0.4714(3) 0.0282(14) Uani 1 1 d . . . . .
H45A H 0.3127 0.8041 0.4293 0.034 Uiso 1 1 calc R . . . .
H45B H 0.3163 0.8485 0.4846 0.034 Uiso 1 1 calc R . . . .
C46 C 0.4888(4) 0.7880(3) 0.4579(3) 0.0313(16) Uani 1 1 d . . . . .
H46A H 0.5482 0.7797 0.4812 0.038 Uiso 1 1 calc R . . . .
H46B H 0.4878 0.8335 0.4485 0.038 Uiso 1 1 calc R . . . .
C47 C 0.4949(5) 0.7506(3) 0.4037(3) 0.0338(16) Uani 1 1 d . . . . .
H47A H 0.4370 0.7595 0.3793 0.041 Uiso 1 1 calc R . . . .
H47B H 0.5553 0.7618 0.3824 0.041 Uiso 1 1 calc R . . . .
C48 C 0.4766(4) 0.6436(3) 0.3726(2) 0.0324(14) Uani 1 1 d . . . . .
H48A H 0.4987 0.6006 0.3829 0.039 Uiso 1 1 calc R . . . .
H48B H 0.5150 0.6572 0.3390 0.039 Uiso 1 1 calc R . . . .
C49 C 0.3688(4) 0.6415(3) 0.3570(3) 0.0319(14) Uani 1 1 d . . . . .
H49A H 0.3451 0.6840 0.3468 0.038 Uiso 1 1 calc R . . . .
H49B H 0.3583 0.6131 0.3241 0.038 Uiso 1 1 calc R . . . .
C52 C 1.0032(7) 0.5101(4) 0.5175(4) 0.054(2) Uani 1 1 d . . . . .
H52 H 0.9951 0.5524 0.5053 0.065 Uiso 1 1 calc R . . . .
C56 C 0.9648(7) 0.4262(4) 0.5802(4) 0.060(2) Uani 1 1 d . . . . .
H56 H 0.9282 0.4094 0.6111 0.072 Uiso 1 1 calc R . . . .
C53 C 1.0693(7) 0.4711(5) 0.4896(4) 0.066(3) Uani 1 1 d . . . . .
H53 H 1.1043 0.4866 0.4575 0.079 Uiso 1 1 calc R . . . .
C51 C 0.9487(6) 0.4876(4) 0.5630(4) 0.054(2) Uani 1 1 d . . . . .
C50 C 0.8743(7) 0.5272(4) 0.5909(4) 0.083(3) Uani 1 1 d . . . . .
H50A H 0.9050 0.5664 0.6038 0.124 Uiso 1 1 calc GR . . . .
H50B H 0.8467 0.5047 0.6236 0.124 Uiso 1 1 calc GR . . . .
H50C H 0.8215 0.5369 0.5638 0.124 Uiso 1 1 calc GR . . . .
C55 C 1.0327(7) 0.3897(4) 0.5531(4) 0.069(3) Uani 1 1 d . . . . .
H55 H 1.0443 0.3481 0.5661 0.083 Uiso 1 1 calc R . . . .
C54 C 1.0847(7) 0.4123(4) 0.5070(4) 0.067(3) Uani 1 1 d . . . . .
H54 H 1.1310 0.3862 0.4879 0.080 Uiso 1 1 calc R . . . .

loop_
_atom_site_aniso_label
_atom_site_aniso_U_11
_atom_site_aniso_U_22
_atom_site_aniso_U_33
_atom_site_aniso_U_23
_atom_site_aniso_U_13
_atom_site_aniso_U_12
Th1 0.02096(9) 0.02084(9) 0.01395(8) 0.00250(9) -0.00104(10) -0.00141(9)
P1 0.0418(10) 0.0537(9) 0.0205(8) 0.0108(8) -0.0045(11) -0.0073(8)
Si1 0.0213(8) 0.0361(9) 0.0277(9) 0.0041(10) -0.0011(8) -0.0013(7)
Si2 0.0260(9) 0.0209(7) 0.0244(11) 0.0048(7) -0.0023(8) -0.0032(6)
Si3 0.0303(10) 0.0203(8) 0.0177(9) -0.0005(7) 0.0010(8) 0.0015(7)
N1 0.024(3) 0.029(3) 0.018(3) 0.002(2) -0.001(2) 0.002(2)
N2 0.025(3) 0.020(2) 0.021(3) 0.003(2) 0.002(2) -0.003(2)
N3 0.028(3) 0.022(2) 0.018(3) -0.001(2) -0.006(2) -0.005(2)
N4 0.027(3) 0.022(2) 0.015(2) 0.0052(18) -0.001(2) -0.002(2)
C1 0.029(4) 0.039(4) 0.064(6) 0.008(4) 0.012(4) -0.003(3)
C2 0.060(5) 0.061(5) 0.048(5) -0.012(4) 0.028(4) -0.006(4)
C3 0.057(6) 0.044(4) 0.102(9) 0.006(5) 0.025(5) 0.015(4)
C4 0.031(4) 0.034(4) 0.032(4) 0.002(3) 0.002(3) -0.005(3)
C5 0.037(4) 0.048(4) 0.050(5) 0.018(4) 0.003(4) -0.006(3)
C6 0.060(5) 0.042(4) 0.058(6) 0.015(4) 0.008(5) 0.006(4)
C7 0.035(5) 0.085(6) 0.058(6) 0.015(5) -0.015(4) -0.019(4)
C8 0.067(7) 0.132(8) 0.039(6) -0.012(6) -0.008(5) -0.045(6)
C9 0.042(7) 0.146(9) 0.102(8) 0.023(7) -0.034(5) -0.016(6)
C10 0.018(3) 0.035(3) 0.031(4) 0.010(3) 0.001(3) 0.004(3)
C11 0.027(3) 0.027(3) 0.018(3) 0.003(3) -0.006(3) 0.003(3)
C12 0.040(4) 0.026(3) 0.045(5) 0.014(3) -0.004(4) -0.003(3)
C13 0.048(6) 0.034(3) 0.059(5) 0.025(3) -0.017(4) -0.002(3)
C14 0.053(5) 0.038(4) 0.044(5) 0.018(3) -0.004(4) -0.018(3)
C15 0.041(5) 0.022(3) 0.028(3) -0.003(2) 0.005(3) -0.007(3)
C16 0.039(5) 0.051(4) 0.044(5) -0.010(4) 0.010(4) -0.014(4)
C17 0.049(4) 0.047(4) 0.052(5) -0.021(4) 0.010(5) -0.011(4)
C18 0.029(4) 0.020(3) 0.040(4) -0.001(3) -0.009(3) -0.004(3)
C19 0.024(3) 0.039(3) 0.054(5) 0.000(4) -0.012(4) -0.004(3)
C20 0.057(5) 0.033(4) 0.044(5) 0.000(3) -0.020(4) 0.006(3)
C21 0.021(3) 0.036(4) 0.022(4) 0.002(3) -0.003(3) -0.005(3)
C22 0.031(3) 0.035(3) 0.016(3) 0.005(2) 0.001(3) -0.008(3)
C23 0.044(4) 0.020(3) 0.025(4) 0.005(3) 0.006(3) -0.001(3)
C24 0.080(6) 0.035(3) 0.053(5) -0.005(3) 0.003(5) -0.024(4)
C25 0.055(5) 0.035(4) 0.041(4) 0.001(4) 0.019(4) -0.008(4)
C26 0.035(4) 0.037(3) 0.016(3) -0.004(3) 0.001(3) 0.005(3)
C27 0.070(5) 0.039(4) 0.039(4) -0.006(4) 0.021(4) 0.014(4)
C28 0.045(5) 0.052(4) 0.038(5) 0.012(4) 0.020(4) 0.014(3)
C29 0.029(4) 0.026(3) 0.021(3) -0.002(3) -0.001(3) 0.006(3)
C30 0.057(5) 0.030(4) 0.040(4) -0.007(3) -0.022(4) 0.008(3)
C31 0.034(4) 0.030(3) 0.038(5) -0.003(3) -0.008(3) 0.001(3)
C32 0.027(4) 0.033(3) 0.028(3) -0.004(3) -0.008(3) 0.000(3)
C33 0.030(4) 0.040(3) 0.017(3) -0.004(3) 0.000(3) -0.002(3)
Na1 0.0244(12) 0.0278(13) 0.0200(12) 0.0027(10) -0.0009(10) 0.0015(9)
O1 0.024(2) 0.032(2) 0.021(2) 0.0026(18) -0.003(2) 0.0017(19)
O5 0.019(2) 0.032(2) 0.028(3) -0.0002(19) -0.004(2) 0.0010(19)
O7 0.027(2) 0.029(2) 0.022(2) 0.0009(17) -0.003(2) 0.0018(18)
O2 0.028(2) 0.029(2) 0.021(2) 0.0028(18) -0.001(2) 0.0024(17)
O6 0.025(2) 0.032(2) 0.024(2) 0.001(2) 0.002(2) 0.0009(18)
O3 0.027(2) 0.034(2) 0.027(3) 0.0025(19) 0.001(2) 0.0003(19)
O4 0.032(2) 0.029(2) 0.027(2) 0.0060(17) 0.005(2) 0.004(2)
O8 0.026(2) 0.0267(19) 0.022(2) 0.0003(16) -0.002(2) 0.001(2)
C34 0.037(5) 0.041(3) 0.025(3) 0.010(3) 0.003(3) -0.008(3)
C35 0.028(3) 0.039(4) 0.031(3) 0.002(3) 0.004(3) 0.002(3)
C36 0.037(4) 0.044(4) 0.017(3) -0.002(3) 0.003(3) 0.004(3)
C37 0.035(4) 0.033(3) 0.027(4) -0.005(3) 0.001(3) -0.001(3)
C38 0.033(4) 0.035(4) 0.034(4) 0.002(3) -0.010(3) 0.005(3)
C39 0.026(4) 0.037(4) 0.042(4) -0.004(3) 0.006(3) 0.005(3)
C40 0.041(4) 0.026(3) 0.046(5) 0.004(3) 0.001(4) 0.006(3)
C41 0.045(4) 0.026(3) 0.035(4) 0.001(3) 0.002(4) -0.002(3)
C42 0.030(4) 0.037(4) 0.027(3) 0.001(3) -0.009(3) -0.009(3)
C43 0.022(3) 0.043(4) 0.030(4) 0.003(3) -0.006(3) 0.004(3)
C44 0.025(3) 0.025(3) 0.032(3) 0.000(2) 0.006(3) 0.005(3)
C45 0.028(3) 0.023(3) 0.034(4) 0.000(3) -0.006(3) 0.002(3)
C46 0.020(3) 0.033(3) 0.041(4) 0.007(3) 0.001(3) -0.003(3)
C47 0.030(4) 0.038(4) 0.033(4) 0.007(3) 0.005(3) -0.001(3)
C48 0.038(4) 0.037(3) 0.022(3) 0.000(3) 0.008(3) 0.008(4)
C49 0.039(4) 0.036(3) 0.021(3) -0.008(3) -0.001(3) 0.001(3)
C52 0.065(6) 0.050(5) 0.048(6) 0.011(4) -0.022(5) -0.019(4)
C56 0.074(6) 0.049(5) 0.056(6) 0.011(4) -0.004(5) 0.008(5)
C53 0.063(7) 0.091(7) 0.044(6) 0.001(5) -0.012(5) -0.027(5)
C51 0.058(6) 0.051(5) 0.054(6) -0.004(4) -0.015(5) -0.004(4)
C50 0.110(9) 0.063(6) 0.074(8) -0.003(5) -0.020(7) 0.014(6)
C55 0.088(7) 0.056(5) 0.063(7) 0.003(5) 0.003(6) 0.000(5)
C54 0.059(6) 0.079(7) 0.062(7) -0.019(5) -0.007(5) -0.008(5)

loop_
_atom_type_symbol
_atom_type_description
_atom_type_scat_dispersion_real
_atom_type_scat_dispersion_imag
_atom_type_scat_source
C C 0.0033 0.0016 'International Tables Vol C Tables 4.2.6.8 and 6.1.1.4'
H H 0.0000 0.0000 'International Tables Vol C Tables 4.2.6.8 and 6.1.1.4'
N N 0.0061 0.0033 'International Tables Vol C Tables 4.2.6.8 and 6.1.1.4'
Na Na 0.0362 0.0249 'International Tables Vol C Tables 4.2.6.8 and 6.1.1.4'
O O 0.0106 0.0060 'International Tables Vol C Tables 4.2.6.8 and 6.1.1.4'
P P 0.1023 0.0942 'International Tables Vol C Tables 4.2.6.8 and 6.1.1.4'
Si Si 0.0817 0.0704 'International Tables Vol C Tables 4.2.6.8 and 6.1.1.4'
Th Th -7.2400 8.8979 'International Tables Vol C Tables 4.2.6.8 and 6.1.1.4'

loop_
_exptl_crystal_face_index_h
_exptl_crystal_face_index_k
_exptl_crystal_face_index_l
_exptl_crystal_face_perp_dist
8 -25 13 0.0403
4 27 -13 0.0380
-18 9 -5 0.0783
-3 3 -32 0.0485
8 2 -30 0.0448
2 -3 33 0.0046
-5 -5 -31 0.0669
-5 24 18 0.0239
-4 -29 3 0.0927

loop_
_geom_angle_atom_site_label_1
_geom_angle_atom_site_label_2
_geom_angle_atom_site_label_3
_geom_angle
_geom_angle_site_symmetry_1
_geom_angle_site_symmetry_3
P1 Th1 H1 31.65(3) . .
P1 Th1 N4 176.32(9) . .
N1 Th1 P1 110.10(12) . .
N1 Th1 H1 85.7(6) . .
N1 Th1 N3 108.80(16) . .
N1 Th1 N4 69.60(16) . .
N2 Th1 P1 114.49(12) . .
N2 Th1 H1 104.6(8) . .
N2 Th1 N1 106.17(15) . .
N2 Th1 N3 108.64(16) . .
N2 Th1 N4 68.88(15) . .
N3 Th1 P1 108.51(12) . .
N3 Th1 H1 137.7(4) . .
N3 Th1 N4 68.47(14) . .
N4 Th1 H1 150.39(16) . .
Th1 P1 H1 67.45(8) . .
N1 Si1 C1 111.6(3) . .
N1 Si1 C4 109.1(3) . .
N1 Si1 C7 110.6(3) . .
C4 Si1 C1 106.0(3) . .
C4 Si1 C7 112.0(3) . .
C7 Si1 C1 107.5(4) . .
N2 Si2 C12 115.9(3) . .
N2 Si2 C15 107.5(2) . .
N2 Si2 C18 112.7(2) . .
C15 Si2 C12 106.0(3) . .
C15 Si2 C18 108.0(3) . .
C18 Si2 C12 106.3(3) . .
N3 Si3 C23 112.9(3) . .
N3 Si3 C26 111.0(3) . .
N3 Si3 C29 107.8(2) . .
C23 Si3 C26 105.0(3) . .
C29 Si3 C23 106.8(3) . .
C29 Si3 C26 113.3(3) . .
Si1 N1 Th1 134.7(2) . .
C10 N1 Th1 108.2(3) . .
C10 N1 Si1 117.1(4) . .
Si2 N2 Th1 133.7(3) . .
C21 N2 Th1 110.7(3) . .
C21 N2 Si2 115.6(4) . .
Si3 N3 Th1 130.6(2) . .
C32 N3 Th1 110.6(3) . .
C32 N3 Si3 118.8(4) . .
C11 N4 Th1 106.1(3) . .
C11 N4 C22 111.6(4) . .
C11 N4 C33 111.8(4) . .
C22 N4 Th1 107.3(3) . .
C22 N4 C33 112.1(5) . .
C33 N4 Th1 107.5(3) . .
Si1 C1 H1A 107.4 . .
C2 C1 Si1 111.9(5) . .
C2 C1 H1A 107.4 . .
C3 C1 Si1 112.2(5) . .
C3 C1 H1A 107.4 . .
C3 C1 C2 110.2(6) . .
C1 C2 H2A 109.5 . .
C1 C2 H2B 109.5 . .
C1 C2 H2C 109.5 . .
H2A C2 H2B 109.5 . .
H2A C2 H2C 109.5 . .
H2B C2 H2C 109.5 . .
C1 C3 H3A 109.5 . .
C1 C3 H3B 109.5 . .
C1 C3 H3C 109.5 . .
H3A C3 H3B 109.5 . .
H3A C3 H3C 109.5 . .
H3B C3 H3C 109.5 . .
Si1 C4 H4 106.0 . .
C5 C4 Si1 111.7(4) . .
C5 C4 H4 106.0 . .
C6 C4 Si1 115.7(5) . .
C6 C4 H4 106.0 . .
C6 C4 C5 110.8(5) . .
C4 C5 H5A 109.5 . .
C4 C5 H5B 109.5 . .
C4 C5 H5C 109.5 . .
H5A C5 H5B 109.5 . .
H5A C5 H5C 109.5 . .
H5B C5 H5C 109.5 . .
C4 C6 H6A 109.5 . .
C4 C6 H6B 109.5 . .
C4 C6 H6C 109.5 . .
H6A C6 H6B 109.5 . .
H6A C6 H6C 109.5 . .
H6B C6 H6C 109.5 . .
Si1 C7 H7 103.9 . .
C8 C7 Si1 115.1(6) . .
C8 C7 H7 103.9 . .
C9 C7 Si1 115.3(7) . .
C9 C7 H7 103.9 . .
C9 C7 C8 113.0(7) . .
C7 C8 H8A 109.5 . .
C7 C8 H8B 109.5 . .
C7 C8 H8C 109.5 . .
H8A C8 H8B 109.5 . .
H8A C8 H8C 109.5 . .
H8B C8 H8C 109.5 . .
C7 C9 H9A 109.5 . .
C7 C9 H9B 109.5 . .
C7 C9 H9C 109.5 . .
H9A C9 H9B 109.5 . .
H9A C9 H9C 109.5 . .
H9B C9 H9C 109.5 . .
N1 C10 H10A 109.4 . .
N1 C10 H10B 109.4 . .
N1 C10 C11 111.0(5) . .
H10A C10 H10B 108.0 . .
C11 C10 H10A 109.4 . .
C11 C10 H10B 109.4 . .
N4 C11 C10 109.2(5) . .
N4 C11 H11A 109.8 . .
N4 C11 H11B 109.8 . .
C10 C11 H11A 109.8 . .
C10 C11 H11B 109.8 . .
H11A C11 H11B 108.3 . .
Si2 C12 H12 104.1 . .
C13 C12 Si2 115.2(4) . .
C13 C12 H12 104.1 . .
C14 C12 Si2 118.3(5) . .
C14 C12 H12 104.1 . .
C14 C12 C13 109.4(6) . .
C12 C13 H13A 109.5 . .
C12 C13 H13B 109.5 . .
C12 C13 H13C 109.5 . .
H13A C13 H13B 109.5 . .
H13A C13 H13C 109.5 . .
H13B C13 H13C 109.5 . .
C12 C14 H14A 109.5 . .
C12 C14 H14B 109.5 . .
C12 C14 H14C 109.5 . .
H14A C14 H14B 109.5 . .
H14A C14 H14C 109.5 . .
H14B C14 H14C 109.5 . .
Si2 C15 H15 106.9 . .
C16 C15 Si2 113.8(5) . .
C16 C15 H15 106.9 . .
C16 C15 C17 108.3(5) . .
C17 C15 Si2 113.5(4) . .
C17 C15 H15 106.9 . .
C15 C16 H16A 109.5 . .
C15 C16 H16B 109.5 . .
C15 C16 H16C 109.5 . .
H16A C16 H16B 109.5 . .
H16A C16 H16C 109.5 . .
H16B C16 H16C 109.5 . .
C15 C17 H17A 109.5 . .
C15 C17 H17B 109.5 . .
C15 C17 H17C 109.5 . .
H17A C17 H17B 109.5 . .
H17A C17 H17C 109.5 . .
H17B C17 H17C 109.5 . .
Si2 C18 H18 106.7 . .
C19 C18 Si2 113.6(5) . .
C19 C18 H18 106.7 . .
C19 C18 C20 109.5(5) . .
C20 C18 Si2 113.1(5) . .
C20 C18 H18 106.7 . .
C18 C19 H19A 109.5 . .
C18 C19 H19B 109.5 . .
C18 C19 H19C 109.5 . .
H19A C19 H19B 109.5 . .
H19A C19 H19C 109.5 . .
H19B C19 H19C 109.5 . .
C18 C20 H20A 109.5 . .
C18 C20 H20B 109.5 . .
C18 C20 H20C 109.5 . .
H20A C20 H20B 109.5 . .
H20A C20 H20C 109.5 . .
H20B C20 H20C 109.5 . .
N2 C21 H21A 109.3 . .
N2 C21 H21B 109.3 . .
N2 C21 C22 111.8(5) . .
H21A C21 H21B 107.9 . .
C22 C21 H21A 109.3 . .
C22 C21 H21B 109.3 . .
N4 C22 C21 110.6(5) . .
N4 C22 H22A 109.5 . .
N4 C22 H22B 109.5 . .
C21 C22 H22A 109.5 . .
C21 C22 H22B 109.5 . .
H22A C22 H22B 108.1 . .
Si3 C23 H23 107.6 . .
C24 C23 Si3 111.9(4) . .
C24 C23 H23 107.6 . .
C24 C23 C25 109.5(6) . .
C25 C23 Si3 112.5(4) . .
C25 C23 H23 107.6 . .
C23 C24 H24A 109.5 . .
C23 C24 H24B 109.5 . .
C23 C24 H24C 109.5 . .
H24A C24 H24B 109.5 . .
H24A C24 H24C 109.5 . .
H24B C24 H24C 109.5 . .
C23 C25 H25A 109.5 . .
C23 C25 H25B 109.5 . .
C23 C25 H25C 109.5 . .
H25A C25 H25B 109.5 . .
H25A C25 H25C 109.5 . .
H25B C25 H25C 109.5 . .
Si3 C26 H26 106.0 . .
C27 C26 Si3 114.6(4) . .
C27 C26 H26 106.0 . .
C28 C26 Si3 115.2(4) . .
C28 C26 H26 106.0 . .
C28 C26 C27 108.3(6) . .
C26 C27 H27A 109.5 . .
C26 C27 H27B 109.5 . .
C26 C27 H27C 109.5 . .
H27A C27 H27B 109.5 . .
H27A C27 H27C 109.5 . .
H27B C27 H27C 109.5 . .
C26 C28 H28A 109.5 . .
C26 C28 H28B 109.5 . .
C26 C28 H28C 109.5 . .
H28A C28 H28B 109.5 . .
H28A C28 H28C 109.5 . .
H28B C28 H28C 109.5 . .
Si3 C29 H29 106.4 . .
C30 C29 Si3 113.1(4) . .
C30 C29 H29 106.4 . .
C31 C29 Si3 115.4(4) . .
C31 C29 H29 106.4 . .
C31 C29 C30 108.6(5) . .
C29 C30 H30A 109.5 . .
C29 C30 H30B 109.5 . .
C29 C30 H30C 109.5 . .
H30A C30 H30B 109.5 . .
H30A C30 H30C 109.5 . .
H30B C30 H30C 109.5 . .
C29 C31 H31A 109.5 . .
C29 C31 H31B 109.5 . .
C29 C31 H31C 109.5 . .
H31A C31 H31B 109.5 . .
H31A C31 H31C 109.5 . .
H31B C31 H31C 109.5 . .
N3 C32 H32A 109.5 . .
N3 C32 H32B 109.5 . .
N3 C32 C33 110.7(4) . .
H32A C32 H32B 108.1 . .
C33 C32 H32A 109.5 . .
C33 C32 H32B 109.5 . .
N4 C33 C32 109.4(5) . .
N4 C33 H33A 109.8 . .
N4 C33 H33B 109.8 . .
C32 C33 H33A 109.8 . .
C32 C33 H33B 109.8 . .
H33A C33 H33B 108.2 . .
O1 Na1 O5 89.91(15) . .
O1 Na1 O7 134.46(17) . .
O1 Na1 O2 68.83(15) . .
O1 Na1 O6 152.80(16) . .
O1 Na1 O3 105.46(15) . .
O1 Na1 O4 68.30(14) . .
O1 Na1 O8 78.66(14) . .
O5 Na1 O3 141.52(16) . .
O7 Na1 O5 107.28(15) . .
O7 Na1 O2 151.33(16) . .
O7 Na1 O6 70.41(15) . .
O7 Na1 O3 86.98(15) . .
O7 Na1 O4 76.81(14) . .
O7 Na1 O8 69.52(14) . .
O2 Na1 O5 86.00(14) . .
O2 Na1 O3 68.10(14) . .
O2 Na1 O4 105.09(15) . .
O6 Na1 O5 68.77(14) . .
O6 Na1 O2 92.19(15) . .
O6 Na1 O3 83.76(15) . .
O6 Na1 O4 137.73(16) . .
O4 Na1 O5 148.88(16) . .
O4 Na1 O3 68.33(14) . .
O8 Na1 O5 69.09(13) . .
O8 Na1 O2 138.91(15) . .
O8 Na1 O6 107.36(15) . .
O8 Na1 O3 147.72(15) . .
O8 Na1 O4 84.51(14) . .
C35 O1 Na1 110.3(3) . .
C36 O1 Na1 115.9(3) . .
C36 O1 C35 113.5(4) . .
C45 O5 Na1 114.0(3) . .
C45 O5 C46 113.7(5) . .
C46 O5 Na1 109.7(3) . .
C42 O7 Na1 109.3(4) . .
C49 O7 Na1 114.0(3) . .
C49 O7 C42 114.1(5) . .
C37 O2 Na1 109.4(4) . .
C37 O2 C38 113.5(5) . .
C38 O2 Na1 117.0(3) . .
C47 O6 Na1 115.1(4) . .
C48 O6 Na1 106.6(3) . .
C48 O6 C47 113.9(5) . .
C39 O3 Na1 108.3(3) . .
C40 O3 Na1 113.8(4) . .
C40 O3 C39 114.3(5) . .
C34 O4 Na1 115.6(3) . .
C34 O4 C41 114.6(4) . .
C41 O4 Na1 108.8(3) . .
C43 O8 Na1 114.0(3) . .
C43 O8 C44 114.7(4) . .
C44 O8 Na1 108.7(3) . .
O4 C34 H34A 110.2 . .
O4 C34 H34B 110.2 . .
O4 C34 C35 107.7(4) . .
H34A C34 H34B 108.5 . .
C35 C34 H34A 110.2 . .
C35 C34 H34B 110.2 . .
O1 C35 C34 111.4(5) . .
O1 C35 H35A 109.4 . .
O1 C35 H35B 109.4 . .
C34 C35 H35A 109.4 . .
C34 C35 H35B 109.4 . .
H35A C35 H35B 108.0 . .
O1 C36 H36A 110.2 . .
O1 C36 H36B 110.2 . .
O1 C36 C37 107.6(5) . .
H36A C36 H36B 108.5 . .
C37 C36 H36A 110.2 . .
C37 C36 H36B 110.2 . .
O2 C37 C36 111.8(5) . .
O2 C37 H37A 109.3 . .
O2 C37 H37B 109.3 . .
C36 C37 H37A 109.3 . .
C36 C37 H37B 109.3 . .
H37A C37 H37B 107.9 . .
O2 C38 H38A 110.3 . .
O2 C38 H38B 110.3 . .
O2 C38 C39 107.3(5) . .
H38A C38 H38B 108.5 . .
C39 C38 H38A 110.3 . .
C39 C38 H38B 110.3 . .
O3 C39 C38 112.7(5) . .
O3 C39 H39A 109.1 . .
O3 C39 H39B 109.1 . .
C38 C39 H39A 109.1 . .
C38 C39 H39B 109.1 . .
H39A C39 H39B 107.8 . .
O3 C40 H40A 110.2 . .
O3 C40 H40B 110.2 . .
O3 C40 C41 107.7(5) . .
H40A C40 H40B 108.5 . .
C41 C40 H40A 110.2 . .
C41 C40 H40B 110.2 . .
O4 C41 C40 111.8(5) . .
O4 C41 H41A 109.3 . .
O4 C41 H41B 109.3 . .
C40 C41 H41A 109.3 . .
C40 C41 H41B 109.3 . .
H41A C41 H41B 107.9 . .
O7 C42 H42A 109.3 . .
O7 C42 H42B 109.3 . .
O7 C42 C43 111.6(5) . .
H42A C42 H42B 108.0 . .
C43 C42 H42A 109.3 . .
C43 C42 H42B 109.3 . .
O8 C43 C42 107.6(5) . .
O8 C43 H43A 110.2 . .
O8 C43 H43B 110.2 . .
C42 C43 H43A 110.2 . .
C42 C43 H43B 110.2 . .
H43A C43 H43B 108.5 . .
O8 C44 H44A 109.0 . .
O8 C44 H44B 109.0 . .
O8 C44 C45 112.8(5) . .
H44A C44 H44B 107.8 . .
C45 C44 H44A 109.0 . .
C45 C44 H44B 109.0 . .
O5 C45 C44 107.4(5) . .
O5 C45 H45A 110.2 . .
O5 C45 H45B 110.2 . .
C44 C45 H45A 110.2 . .
C44 C45 H45B 110.2 . .
H45A C45 H45B 108.5 . .
O5 C46 H46A 109.2 . .
O5 C46 H46B 109.2 . .
O5 C46 C47 112.0(5) . .
H46A C46 H46B 107.9 . .
C47 C46 H46A 109.2 . .
C47 C46 H46B 109.2 . .
O6 C47 C46 107.6(5) . .
O6 C47 H47A 110.2 . .
O6 C47 H47B 110.2 . .
C46 C47 H47A 110.2 . .
C46 C47 H47B 110.2 . .
H47A C47 H47B 108.5 . .
O6 C48 H48A 109.0 . .
O6 C48 H48B 109.0 . .
O6 C48 C49 113.0(5) . .
H48A C48 H48B 107.8 . .
C49 C48 H48A 109.0 . .
C49 C48 H48B 109.0 . .
O7 C49 C48 107.0(5) . .
O7 C49 H49A 110.3 . .
O7 C49 H49B 110.3 . .
C48 C49 H49A 110.3 . .
C48 C49 H49B 110.3 . .
H49A C49 H49B 108.6 . .
C53 C52 H52 119.9 . .
C51 C52 H52 119.9 . .
C51 C52 C53 120.2(8) . .
C51 C56 H56 119.7 . .
C55 C56 H56 119.7 . .
C55 C56 C51 120.5(9) . .
C52 C53 H53 119.4 . .
C54 C53 C52 121.2(9) . .
C54 C53 H53 119.4 . .
C52 C51 C50 120.9(8) . .
C56 C51 C52 117.8(8) . .
C56 C51 C50 121.3(9) . .
C51 C50 H50A 109.5 . .
C51 C50 H50B 109.5 . .
C51 C50 H50C 109.5 . .
H50A C50 H50B 109.5 . .
H50A C50 H50C 109.5 . .
H50B C50 H50C 109.5 . .
C56 C55 H55 119.5 . .
C56 C55 C54 121.0(9) . .
C54 C55 H55 119.5 . .
C53 C54 C55 119.2(9) . .
C53 C54 H54 120.4 . .
C55 C54 H54 120.4 . .

loop_
_geom_bond_atom_site_label_1
_geom_bond_atom_site_label_2
_geom_bond_distance
_geom_bond_site_symmetry_2
Th1 P1 2.7584(18) .
Th1 H1 2.5801(14) .
Th1 N1 2.363(5) .
Th1 N2 2.362(4) .
Th1 N3 2.366(4) .
Th1 N4 2.763(4) .
P1 H1 1.4660(14) .
Si1 N1 1.723(5) .
Si1 C1 1.916(7) .
Si1 C4 1.903(6) .
Si1 C7 1.909(8) .
Si2 N2 1.726(5) .
Si2 C12 1.915(6) .
Si2 C15 1.888(6) .
Si2 C18 1.900(6) .
Si3 N3 1.714(5) .
Si3 C23 1.900(6) .
Si3 C26 1.904(6) .
Si3 C29 1.897(6) .
N1 C10 1.492(7) .
N2 C21 1.483(7) .
N3 C32 1.476(7) .
N4 C11 1.476(7) .
N4 C22 1.477(7) .
N4 C33 1.485(6) .
C1 H1A 1.0000 .
C1 C2 1.543(10) .
C1 C3 1.529(9) .
C2 H2A 0.9800 .
C2 H2B 0.9800 .
C2 H2C 0.9800 .
C3 H3A 0.9800 .
C3 H3B 0.9800 .
C3 H3C 0.9800 .
C4 H4 1.0000 .
C4 C5 1.543(9) .
C4 C6 1.533(9) .
C5 H5A 0.9800 .
C5 H5B 0.9800 .
C5 H5C 0.9800 .
C6 H6A 0.9800 .
C6 H6B 0.9800 .
C6 H6C 0.9800 .
C7 H7 1.0000 .
C7 C8 1.516(11) .
C7 C9 1.515(11) .
C8 H8A 0.9800 .
C8 H8B 0.9800 .
C8 H8C 0.9800 .
C9 H9A 0.9800 .
C9 H9B 0.9800 .
C9 H9C 0.9800 .
C10 H10A 0.9900 .
C10 H10B 0.9900 .
C10 C11 1.518(8) .
C11 H11A 0.9900 .
C11 H11B 0.9900 .
C12 H12 1.0000 .
C12 C13 1.534(9) .
C12 C14 1.528(9) .
C13 H13A 0.9800 .
C13 H13B 0.9800 .
C13 H13C 0.9800 .
C14 H14A 0.9800 .
C14 H14B 0.9800 .
C14 H14C 0.9800 .
C15 H15 1.0000 .
C15 C16 1.544(9) .
C15 C17 1.548(7) .
C16 H16A 0.9800 .
C16 H16B 0.9800 .
C16 H16C 0.9800 .
C17 H17A 0.9800 .
C17 H17B 0.9800 .
C17 H17C 0.9800 .
C18 H18 1.0000 .
C18 C19 1.523(9) .
C18 C20 1.540(9) .
C19 H19A 0.9800 .
C19 H19B 0.9800 .
C19 H19C 0.9800 .
C20 H20A 0.9800 .
C20 H20B 0.9800 .
C20 H20C 0.9800 .
C21 H21A 0.9900 .
C21 H21B 0.9900 .
C21 C22 1.516(8) .
C22 H22A 0.9900 .
C22 H22B 0.9900 .
C23 H23 1.0000 .
C23 C24 1.525(9) .
C23 C25 1.531(8) .
C24 H24A 0.9800 .
C24 H24B 0.9800 .
C24 H24C 0.9800 .
C25 H25A 0.9800 .
C25 H25B 0.9800 .
C25 H25C 0.9800 .
C26 H26 1.0000 .
C26 C27 1.531(9) .
C26 C28 1.527(8) .
C27 H27A 0.9800 .
C27 H27B 0.9800 .
C27 H27C 0.9800 .
C28 H28A 0.9800 .
C28 H28B 0.9800 .
C28 H28C 0.9800 .
C29 H29 1.0000 .
C29 C30 1.536(8) .
C29 C31 1.528(8) .
C30 H30A 0.9800 .
C30 H30B 0.9800 .
C30 H30C 0.9800 .
C31 H31A 0.9800 .
C31 H31B 0.9800 .
C31 H31C 0.9800 .
C32 H32A 0.9900 .
C32 H32B 0.9900 .
C32 C33 1.526(7) .
C33 H33A 0.9900 .
C33 H33B 0.9900 .
Na1 O1 2.458(5) .
Na1 O5 2.513(4) .
Na1 O7 2.460(5) .
Na1 O2 2.476(5) .
Na1 O6 2.462(5) .
Na1 O3 2.538(4) .
Na1 O4 2.501(4) .
Na1 O8 2.461(5) .
O1 C35 1.441(7) .
O1 C36 1.422(7) .
O5 C45 1.424(7) .
O5 C46 1.431(7) .
O7 C42 1.429(7) .
O7 C49 1.422(7) .
O2 C37 1.431(7) .
O2 C38 1.432(6) .
O6 C47 1.435(6) .
O6 C48 1.429(7) .
O3 C39 1.437(7) .
O3 C40 1.407(7) .
O4 C34 1.412(7) .
O4 C41 1.441(7) .
O8 C43 1.423(7) .
O8 C44 1.435(6) .
C34 H34A 0.9900 .
C34 H34B 0.9900 .
C34 C35 1.506(7) .
C35 H35A 0.9900 .
C35 H35B 0.9900 .
C36 H36A 0.9900 .
C36 H36B 0.9900 .
C36 C37 1.502(9) .
C37 H37A 0.9900 .
C37 H37B 0.9900 .
C38 H38A 0.9900 .
C38 H38B 0.9900 .
C38 C39 1.499(9) .
C39 H39A 0.9900 .
C39 H39B 0.9900 .
C40 H40A 0.9900 .
C40 H40B 0.9900 .
C40 C41 1.503(9) .
C41 H41A 0.9900 .
C41 H41B 0.9900 .
C42 H42A 0.9900 .
C42 H42B 0.9900 .
C42 C43 1.502(8) .
C43 H43A 0.9900 .
C43 H43B 0.9900 .
C44 H44A 0.9900 .
C44 H44B 0.9900 .
C44 C45 1.496(8) .
C45 H45A 0.9900 .
C45 H45B 0.9900 .
C46 H46A 0.9900 .
C46 H46B 0.9900 .
C46 C47 1.503(9) .
C47 H47A 0.9900 .
C47 H47B 0.9900 .
C48 H48A 0.9900 .
C48 H48B 0.9900 .
C48 C49 1.508(8) .
C49 H49A 0.9900 .
C49 H49B 0.9900 .
C52 H52 0.9500 .
C52 C53 1.386(12) .
C52 C51 1.385(11) .
C56 H56 0.9500 .
C56 C51 1.382(10) .
C56 C55 1.361(11) .
C53 H53 0.9500 .
C53 C54 1.330(11) .
C51 C50 1.468(11) .
C50 H50A 0.9800 .
C50 H50B 0.9800 .
C50 H50C 0.9800 .
C55 H55 0.9500 .
C55 C54 1.378(12) .
C54 H54 0.9500 .

loop_
_geom_torsion_atom_site_label_1
_geom_torsion_atom_site_label_2
_geom_torsion_atom_site_label_3
_geom_torsion_atom_site_label_4
_geom_torsion
_geom_torsion_site_symmetry_1
_geom_torsion_site_symmetry_2
_geom_torsion_site_symmetry_3
_geom_torsion_site_symmetry_4
Th1 N1 C10 C11 -65.3(5) . . . .
Th1 N2 C21 C22 -62.1(5) . . . .
Th1 N3 C32 C33 -64.3(5) . . . .
Th1 N4 C11 C10 -29.6(5) . . . .
Th1 N4 C22 C21 -25.6(5) . . . .
Th1 N4 C33 C32 -27.1(5) . . . .
Si1 N1 C10 C11 115.8(5) . . . .
Si2 N2 C21 C22 120.1(4) . . . .
Si3 N3 C32 C33 114.4(5) . . . .
N1 C10 C11 N4 64.7(6) . . . .
N2 Si2 C15 C16 61.9(5) . . . .
N2 Si2 C15 C17 -173.6(4) . . . .
N2 C21 C22 N4 58.5(6) . . . .
N3 Si3 C29 C30 -179.9(4) . . . .
N3 Si3 C29 C31 54.1(5) . . . .
N3 C32 C33 N4 60.6(6) . . . .
C1 Si1 N1 Th1 -96.4(4) . . . .
C1 Si1 N1 C10 82.1(5) . . . .
C4 Si1 N1 Th1 20.4(4) . . . .
C4 Si1 N1 C10 -161.1(4) . . . .
C7 Si1 N1 Th1 144.0(4) . . . .
C7 Si1 N1 C10 -37.5(5) . . . .
C11 N4 C22 C21 -141.5(5) . . . .
C11 N4 C33 C32 89.0(5) . . . .
C12 Si2 N2 Th1 137.4(3) . . . .
C12 Si2 N2 C21 -45.3(5) . . . .
C12 Si2 C15 C16 -62.7(5) . . . .
C12 Si2 C15 C17 61.9(5) . . . .
C15 Si2 N2 Th1 19.1(4) . . . .
C15 Si2 N2 C21 -163.7(4) . . . .
C18 Si2 N2 Th1 -99.8(4) . . . .
C18 Si2 N2 C21 77.4(5) . . . .
C18 Si2 C15 C16 -176.3(4) . . . .
C18 Si2 C15 C17 -51.7(5) . . . .
C22 N4 C11 C10 87.0(5) . . . .
C22 N4 C33 C32 -144.8(5) . . . .
C23 Si3 N3 Th1 -102.9(3) . . . .
C23 Si3 N3 C32 78.8(5) . . . .
C23 Si3 C29 C30 -58.3(5) . . . .
C23 Si3 C29 C31 175.7(4) . . . .
C26 Si3 N3 Th1 139.5(3) . . . .
C26 Si3 N3 C32 -38.9(5) . . . .
C26 Si3 C29 C30 56.8(5) . . . .
C26 Si3 C29 C31 -69.1(5) . . . .
C29 Si3 N3 Th1 14.9(4) . . . .
C29 Si3 N3 C32 -163.5(4) . . . .
C33 N4 C11 C10 -146.5(5) . . . .
C33 N4 C22 C21 92.2(6) . . . .
Na1 O1 C35 C34 51.1(5) . . . .
Na1 O1 C36 C37 36.1(5) . . . .
Na1 O5 C45 C44 36.0(6) . . . .
Na1 O5 C46 C47 47.0(6) . . . .
Na1 O7 C42 C43 49.3(5) . . . .
Na1 O7 C49 C48 36.5(6) . . . .
Na1 O2 C37 C36 50.1(6) . . . .
Na1 O2 C38 C39 35.7(6) . . . .
Na1 O6 C47 C46 40.8(6) . . . .
Na1 O6 C48 C49 52.4(6) . . . .
Na1 O3 C39 C38 50.7(6) . . . .
Na1 O3 C40 C41 39.5(6) . . . .
Na1 O4 C34 C35 35.6(6) . . . .
Na1 O4 C41 C40 51.4(6) . . . .
Na1 O8 C43 C42 39.6(6) . . . .
Na1 O8 C44 C45 52.3(5) . . . .
O1 C36 C37 O2 -58.1(6) . . . .
O5 C46 C47 O6 -59.4(7) . . . .
O7 C42 C43 O8 -60.5(7) . . . .
O2 C38 C39 O3 -58.6(7) . . . .
O6 C48 C49 O7 -61.7(7) . . . .
O3 C40 C41 O4 -62.4(7) . . . .
O4 C34 C35 O1 -58.1(6) . . . .
O8 C44 C45 O5 -60.4(6) . . . .
C34 O4 C41 C40 -79.7(7) . . . .
C35 O1 C36 C37 165.2(4) . . . .
C36 O1 C35 C34 -80.8(6) . . . .
C37 O2 C38 C39 164.5(5) . . . .
C38 O2 C37 C36 -82.5(6) . . . .
C39 O3 C40 C41 164.6(5) . . . .
C40 O3 C39 C38 -77.2(7) . . . .
C41 O4 C34 C35 163.3(5) . . . .
C42 O7 C49 C48 163.1(5) . . . .
C43 O8 C44 C45 -76.6(6) . . . .
C44 O8 C43 C42 165.7(5) . . . .
C45 O5 C46 C47 -82.0(6) . . . .
C46 O5 C45 C44 162.8(5) . . . .
C47 O6 C48 C49 -75.6(6) . . . .
C48 O6 C47 C46 164.3(5) . . . .
C49 O7 C42 C43 -79.7(6) . . . .
C52 C53 C54 C55 1.0(13) . . . .
C56 C55 C54 C53 1.2(14) . . . .
C53 C52 C51 C56 1.6(12) . . . .
C53 C52 C51 C50 -176.5(8) . . . .
C51 C52 C53 C54 -2.4(13) . . . .
C51 C56 C55 C54 -2.0(14) . . . .
C55 C56 C51 C52 0.6(13) . . . .
C55 C56 C51 C50 178.6(9) . . . .

loop_
_exptl_oxdiff_crystal_face_indexfrac_h
_exptl_oxdiff_crystal_face_indexfrac_k
_exptl_oxdiff_crystal_face_indexfrac_l
_exptl_oxdiff_crystal_face_x
_exptl_oxdiff_crystal_face_y
_exptl_oxdiff_crystal_face_z
7.9728 -24.9862 12.9981 0.8727 0.1745 -0.4815
4.0269 26.9757 -12.9927 -0.9784 -0.1795 -0.1407
-17.9878 9.0070 -5.0063 -0.2648 -0.0464 0.9623
-2.9823 2.9767 -31.9769 -0.3081 -0.9107 0.2065
8.0143 1.9697 -29.9730 -0.2994 -0.8785 -0.3719
1.9820 -2.9751 32.9756 0.3185 0.9418 -0.1557
-4.9888 -5.0177 -30.9772 -0.0352 -0.9399 0.2946
-4.9885 24.0080 17.9792 -0.6362 0.7224 0.2801
-4.0239 -28.9825 3.0009 0.9741 -0.1294 0.1509
